data_4301137
loop_
_publ_author_name
'Qing Wang'
'Jianyong Zhang'
'Chun-Feng Zhuang'
'Yu Tang'
'Cheng-Yong Su'

_publ_section_title
;
Guest Inclusion and Interpenetration Tuning of Cd(II)/Mn(II) Coordination
Grid Networks Assembled from a Rigid Linear Diimidazole Schiff Base Ligand
;
_journal_name_full 'Inorganic Chemistry'
_journal_page_first 287
_journal_page_last 295
_journal_paper_doi 10.1021/ic801770n
_journal_volume 48
_journal_year 2009
_chemical_formula_sum 'C54 H45 F6 Mn N12 O6 S2'
_chemical_formula_weight 1191.08
_chemical_name_systematic
; 
 ? 
;
_space_group_IT_number 12
_symmetry_cell_setting monoclinic
_symmetry_space_group_name_Hall '-C 2y'
_symmetry_space_group_name_H-M 'C 1 2/m 1'
_atom_sites_solution_hydrogens geom
_atom_sites_solution_primary direct
_atom_sites_solution_secondary difmap
_audit_creation_method SHELXL-97
_cell_angle_alpha 90.00
_cell_angle_beta 116.391(4)
_cell_angle_gamma 90.00
_cell_formula_units_Z 4
_cell_length_a 19.6416(8)
_cell_length_b 20.2360(6)
_cell_length_c 15.0415(5)
_cell_measurement_reflns_used 6167
_cell_measurement_temperature 150(2)
_cell_measurement_theta_max 29.6389
_cell_measurement_theta_min 2.9200
_cell_volume 5355.4(4)
_computing_cell_refinement
;
CrysAlis RED, Oxford Diffraction Ltd.,
Version 1.171.31.7 (release 18-10-2006 CrysAlis171 .NET)
(compiled Oct 18 2006,16:28:17)
;
_computing_data_collection
;
CrysAlis CCD, Oxford Diffraction Ltd.,
Version 1.171.31.7 (release 18-10-2006 CrysAlis171 .NET)
(compiled Oct 18 2006,16:28:17)
;
_computing_data_reduction
;
CrysAlis RED, Oxford Diffraction Ltd.,
Version 1.171.31.7 (release 18-10-2006 CrysAlis171 .NET)
(compiled Oct 18 2006,16:28:17)
;
_computing_structure_refinement 'SHELXL-97 (Sheldrick, 1997)'
_computing_structure_solution 'SHELXS-97 (Sheldrick, 1990)'
_diffrn_ambient_temperature 150(2)
_diffrn_detector_area_resol_mean 16.0855
_diffrn_measured_fraction_theta_full 0.988
_diffrn_measured_fraction_theta_max 0.988
_diffrn_measurement_device_type 'Oxford Germini S Ultra'
_diffrn_measurement_method '\p and \w scan'
_diffrn_radiation_monochromator graphite
_diffrn_radiation_source 'Enhance (Mo) X-ray Source'
_diffrn_radiation_type MoK\a
_diffrn_radiation_wavelength 0.71073
_diffrn_reflns_av_R_equivalents 0.0273
_diffrn_reflns_av_sigmaI/netI 0.0577
_diffrn_reflns_limit_h_max 25
_diffrn_reflns_limit_h_min -25
_diffrn_reflns_limit_k_max 26
_diffrn_reflns_limit_k_min -24
_diffrn_reflns_limit_l_max 19
_diffrn_reflns_limit_l_min -19
_diffrn_reflns_number 16788
_diffrn_reflns_theta_full 28.00
_diffrn_reflns_theta_max 28.00
_diffrn_reflns_theta_min 2.93
_exptl_absorpt_coefficient_mu 0.409
_exptl_absorpt_correction_T_max 0.9227
_exptl_absorpt_correction_T_min 0.8536
_exptl_absorpt_correction_type multi-scan
_exptl_absorpt_process_details
;
CrysAlis RED, Oxford Diffraction Ltd.,
Version 1.171.31.7 (release 18-10-2006 CrysAlis171 .NET)
(compiled Oct 18 2006,16:28:17)
Empirical absorption correction using spherical harmonics,
 implemented in SCALE3 ABSPACK scaling algorithm.
;
_exptl_crystal_colour Yellow
_exptl_crystal_density_diffrn 1.477
_exptl_crystal_density_method 'not measured'
_exptl_crystal_description Block
_exptl_crystal_F_000 2448
_exptl_crystal_size_max 0.40
_exptl_crystal_size_mid 0.30
_exptl_crystal_size_min 0.20
_refine_diff_density_max 1.199
_refine_diff_density_min -0.799
_refine_diff_density_rms 0.071
_refine_ls_extinction_method none
_refine_ls_goodness_of_fit_ref 1.013
_refine_ls_hydrogen_treatment geom
_refine_ls_matrix_type full
_refine_ls_number_parameters 426
_refine_ls_number_reflns 6577
_refine_ls_number_restraints 278
_refine_ls_restrained_S_all 1.100
_refine_ls_R_factor_all 0.0893
_refine_ls_R_factor_gt 0.0569
_refine_ls_shift/su_max 0.015
_refine_ls_shift/su_mean 0.001
_refine_ls_structure_factor_coef Fsqd
_refine_ls_weighting_details 'calc w=1/[\s^2^(Fo^2^)+(0.1000P)^2^+1.9530P] where P=(Fo^2^+2Fc^2^)/3'
_refine_ls_weighting_scheme calc
_refine_ls_wR_factor_gt 0.1596
_refine_ls_wR_factor_ref 0.1743
_reflns_number_gt 3950
_reflns_number_total 6577
_reflns_threshold_expression >2sigma(I)
_cod_data_source_file ic801770n_si_001_11.cif
_cod_data_source_block 11
_cod_depositor_comments
;
The following automatic conversions were performed:
'_symmetry_cell_setting' value 'Monoclinic' changed to 'monoclinic'
according to '/home/saulius/struct/CIF-dictionaries/cif_core.dic'
dictionary named 'cif_core.dic' version 2.4.1 from 2010-06-29.

Automatic conversion script
Id: cif_fix_enum 1527 2010-12-29 10:47:43Z saulius 
;
_cod_original_cell_volume 5355.4(3)
_cod_original_sg_symbol_H-M 'C 2/m'
_cod_database_code 4301137

loop_
_symmetry_equiv_pos_as_xyz
'x, y, z'
'-x, y, -z'
'x+1/2, y+1/2, z'
'-x+1/2, y+1/2, -z'
'-x, -y, -z'
'x, -y, z'
'-x+1/2, -y+1/2, -z'
'x+1/2, -y+1/2, z'

loop_
_atom_site_label
_atom_site_type_symbol
_atom_site_fract_x
_atom_site_fract_y
_atom_site_fract_z
_atom_site_U_iso_or_equiv
_atom_site_adp_type
_atom_site_occupancy
_atom_site_symmetry_multiplicity
_atom_site_calc_flag
_atom_site_refinement_flags
_atom_site_disorder_assembly
_atom_site_disorder_group
Mn1 Mn 0.5000 0.0000 0.0000 0.0270(2) Uani 1 4 d S . .
Mn2 Mn 1.5000 -0.5000 1.0000 0.0393(3) Uani 1 4 d S . .
C1 C 0.60598(15) -0.09554(14) 0.1741(2) 0.0331(6) Uani 1 1 d . . .
H1A H 0.6494 -0.0738 0.1757 0.040 Uiso 1 1 calc R . .
C2 C 0.49132(16) -0.12265(17) 0.1365(2) 0.0469(8) Uani 1 1 d . . .
H2A H 0.4373 -0.1233 0.1050 0.056 Uiso 1 1 calc R . .
C3 C 0.53512(16) -0.16385(17) 0.2083(2) 0.0478(8) Uani 1 1 d . . .
H3A H 0.5186 -0.1982 0.2372 0.057 Uiso 1 1 calc R . .
C4 C 0.67815(15) -0.17683(15) 0.3051(2) 0.0350(6) Uani 1 1 d . . .
C5 C 0.73812(16) -0.13706(15) 0.3649(2) 0.0397(7) Uani 1 1 d . . .
H5A H 0.7332 -0.0903 0.3601 0.048 Uiso 1 1 calc R . .
C6 C 0.80516(17) -0.16547(15) 0.4315(2) 0.0395(7) Uani 1 1 d . . .
H6A H 0.8462 -0.1380 0.4730 0.047 Uiso 1 1 calc R . .
C7 C 0.81378(16) -0.23392(14) 0.4389(2) 0.0339(6) Uani 1 1 d . . .
C8 C 0.75167(17) -0.27290(15) 0.3789(2) 0.0388(7) Uani 1 1 d . . .
H8A H 0.7561 -0.3196 0.3839 0.047 Uiso 1 1 calc R . .
C9 C 0.68398(17) -0.24504(14) 0.3125(2) 0.0368(6) Uani 1 1 d . . .
H9A H 0.6420 -0.2722 0.2725 0.044 Uiso 1 1 calc R . .
C10 C 0.88788(17) -0.26332(14) 0.5089(2) 0.0350(6) Uani 1 1 d . . .
C11 C 0.89831(18) -0.33665(15) 0.5069(2) 0.0478(8) Uani 1 1 d . . .
H11A H 0.9493 -0.3487 0.5572 0.072 Uiso 1 1 calc R . .
H11B H 0.8924 -0.3498 0.4412 0.072 Uiso 1 1 calc R . .
H11C H 0.8601 -0.3593 0.5212 0.072 Uiso 1 1 calc R . .
C12 C 1.06186(17) -0.21417(14) 0.6808(2) 0.0361(6) Uani 1 1 d . . .
C13 C 1.0588(2) -0.14037(16) 0.6702(3) 0.0585(9) Uani 1 1 d . . .
H13A H 1.0082 -0.1271 0.6203 0.088 Uiso 1 1 calc R . .
H13B H 1.0970 -0.1258 0.6494 0.088 Uiso 1 1 calc R . .
H13C H 1.0691 -0.1200 0.7341 0.088 Uiso 1 1 calc R . .
C14 C 1.13253(16) -0.24638(14) 0.7526(2) 0.0343(6) Uani 1 1 d . . .
C15 C 1.19694(17) -0.21058(15) 0.8129(2) 0.0406(7) Uani 1 1 d . . .
H15A H 1.1956 -0.1637 0.8089 0.049 Uiso 1 1 calc R . .
C16 C 1.26308(17) -0.24149(15) 0.8786(2) 0.0406(7) Uani 1 1 d . . .
H16A H 1.3065 -0.2159 0.9187 0.049 Uiso 1 1 calc R . .
C17 C 1.26584(15) -0.30918(15) 0.8857(2) 0.0348(6) Uani 1 1 d . . .
C18 C 1.20166(16) -0.34665(14) 0.8279(2) 0.0382(7) Uani 1 1 d . . .
H18A H 1.2030 -0.3934 0.8339 0.046 Uiso 1 1 calc R . .
C19 C 1.13650(16) -0.31542(14) 0.7621(2) 0.0368(6) Uani 1 1 d . . .
H19A H 1.0932 -0.3412 0.7221 0.044 Uiso 1 1 calc R . .
C20 C 1.35667(16) -0.40224(15) 0.9339(2) 0.0416(7) Uani 1 1 d . . .
H20A H 1.3270 -0.4294 0.8786 0.050 Uiso 1 1 calc R . .
C21 C 1.39213(17) -0.31847(19) 1.0364(2) 0.0484(8) Uani 1 1 d . . .
H21A H 1.3938 -0.2771 1.0673 0.058 Uiso 1 1 calc R . .
C22 C 1.44616(17) -0.36603(18) 1.0683(2) 0.0508(9) Uani 1 1 d . . .
H22A H 1.4927 -0.3634 1.1271 0.061 Uiso 1 1 calc R . .
C25 C -0.1144(6) 0.5000 0.3461(6) 0.100(2) Uani 1 2 d SDU . .
H25A H -0.1653 0.5000 0.2955 0.120 Uiso 1 2 calc SR . .
C26 C -0.0598(4) 0.5000 0.3147(5) 0.083(2) Uani 1 2 d SDU . .
H26A H -0.0734 0.5000 0.2457 0.100 Uiso 1 2 calc SR . .
C27 C 0.0127(5) 0.5000 0.3806(5) 0.0833(19) Uani 1 2 d SDU . .
C28 C 0.0672(5) 0.5000 0.3534(5) 0.0853(19) Uani 1 2 d SDU . .
H28A H 0.0551 0.5000 0.2848 0.102 Uiso 1 2 calc SR . .
C29 C 0.1445(5) 0.5000 0.4256(7) 0.115(3) Uani 1 2 d SDU . .
H29A H 0.1838 0.5000 0.4051 0.138 Uiso 1 2 calc SR . .
C30 C 0.1630(5) 0.5000 0.5273(8) 0.119(3) Uani 1 2 d SDU . .
H30A H 0.2146 0.5000 0.5758 0.143 Uiso 1 2 calc SR . .
C31 C 0.1057(4) 0.5000 0.5551(8) 0.103(2) Uani 1 2 d SDU . .
C32 C 0.0326(3) 0.5000 0.4913(5) 0.0692(16) Uani 1 2 d SDU . .
C23 C 0.7668(3) 0.0000 0.1041(4) 0.0665(15) Uani 1 2 d SDU . .
C24 C 1.6069(4) -0.5000 1.3468(5) 0.108(2) Uani 1 2 d SDU . .
S1 S 0.68323(7) -0.02496(6) 0.00417(9) 0.0296(3) Uani 0.50 1 d PDU . .
S2 S 1.61871(10) -0.47023(8) 1.25376(12) 0.0480(4) Uani 0.50 1 d PDU . .
F1 F 0.76654(15) 0.0000 0.19205(19) 0.0725(9) Uani 1 2 d SDU . .
F3 F 0.7689(3) 0.0741(2) 0.0929(4) 0.0888(15) Uani 0.50 1 d PDU . .
F4 F 1.5411(2) -0.5000 1.3481(3) 0.0981(12) Uani 1 2 d SDU . .
F5 F 1.6625(3) -0.5000 1.4394(3) 0.1113(14) Uani 1 2 d SDU . .
F6 F 1.6141(4) -0.5778(2) 1.3393(5) 0.0937(17) Uani 0.50 1 d PDU . .
O1 O 0.62127(14) 0.0000 0.0177(2) 0.0382(7) Uani 1 2 d SDU . .
O2 O 0.68939(18) 0.0000 -0.0829(2) 0.0455(7) Uani 1 2 d SDU . .
O3 O 0.6924(2) -0.09406(18) 0.0250(3) 0.0396(9) Uani 0.50 1 d PDU . .
O4 O 1.55788(18) -0.5000 1.1651(2) 0.0541(8) Uani 1 2 d SDU . .
O5 O 1.6928(2) -0.5000 1.2624(3) 0.0801(12) Uani 1 2 d SDU . .
O6 O 1.6130(3) -0.4030(2) 1.2778(5) 0.0601(14) Uani 0.50 1 d PDU . .
F2 F 0.83047(17) -0.0159(3) 0.1081(3) 0.064(2) Uani 0.50 1 d PD . .
N1 N 0.53555(12) -0.07900(12) 0.11443(16) 0.0337(5) Uani 1 1 d . . .
N2 N 0.60925(12) -0.14670(12) 0.23242(16) 0.0358(6) Uani 1 1 d . . .
N3 N 0.93861(14) -0.22256(12) 0.56566(17) 0.0375(6) Uani 1 1 d . . .
N4 N 1.00636(14) -0.25321(12) 0.63168(18) 0.0384(6) Uani 1 1 d . . .
N5 N 1.33456(12) -0.34202(12) 0.95052(17) 0.0371(6) Uani 1 1 d . . .
N6 N 1.42446(13) -0.41875(13) 1.00396(19) 0.0423(6) Uani 1 1 d . . .

loop_
_atom_site_aniso_label
_atom_site_aniso_U_11
_atom_site_aniso_U_22
_atom_site_aniso_U_33
_atom_site_aniso_U_23
_atom_site_aniso_U_13
_atom_site_aniso_U_12
Mn1 0.0264(4) 0.0297(5) 0.0210(4) 0.000 0.0070(3) 0.000
Mn2 0.0255(4) 0.0460(6) 0.0453(5) 0.000 0.0148(4) 0.000
C1 0.0321(13) 0.0322(15) 0.0346(14) 0.0075(12) 0.0145(11) 0.0002(11)
C2 0.0307(14) 0.061(2) 0.0420(16) 0.0150(16) 0.0097(13) -0.0067(15)
C3 0.0381(16) 0.056(2) 0.0472(17) 0.0193(16) 0.0170(14) -0.0073(15)
C4 0.0366(14) 0.0389(16) 0.0307(13) 0.0112(13) 0.0162(12) 0.0057(13)
C5 0.0425(16) 0.0283(15) 0.0419(16) 0.0071(13) 0.0130(13) 0.0056(13)
C6 0.0399(15) 0.0325(16) 0.0413(15) 0.0058(13) 0.0137(13) 0.0051(13)
C7 0.0416(15) 0.0324(15) 0.0315(13) 0.0081(12) 0.0198(12) 0.0062(12)
C8 0.0513(17) 0.0306(15) 0.0400(16) 0.0112(13) 0.0253(14) 0.0042(13)
C9 0.0429(15) 0.0327(16) 0.0355(14) 0.0072(13) 0.0181(13) -0.0021(13)
C10 0.0444(16) 0.0335(16) 0.0318(14) 0.0113(12) 0.0211(13) 0.0080(13)
C11 0.0520(18) 0.0346(17) 0.0494(18) 0.0124(14) 0.0158(15) 0.0127(14)
C12 0.0429(16) 0.0317(16) 0.0417(15) 0.0084(13) 0.0260(14) 0.0063(13)
C13 0.0522(19) 0.0373(19) 0.078(2) 0.0166(18) 0.0214(18) 0.0116(16)
C14 0.0382(14) 0.0347(16) 0.0378(15) 0.0059(13) 0.0239(13) 0.0050(13)
C15 0.0441(16) 0.0309(16) 0.0517(17) 0.0041(14) 0.0258(15) 0.0037(13)
C16 0.0382(15) 0.0357(17) 0.0512(17) -0.0027(14) 0.0228(14) -0.0029(13)
C17 0.0337(14) 0.0368(17) 0.0386(15) 0.0046(13) 0.0202(12) 0.0034(12)
C18 0.0400(15) 0.0297(15) 0.0462(16) 0.0075(13) 0.0203(13) 0.0041(13)
C19 0.0343(14) 0.0343(16) 0.0408(15) 0.0053(13) 0.0159(12) -0.0002(13)
C20 0.0315(14) 0.0365(17) 0.0528(18) 0.0016(14) 0.0150(14) -0.0018(12)
C21 0.0393(16) 0.061(2) 0.0422(17) -0.0127(16) 0.0157(14) 0.0027(15)
C22 0.0327(15) 0.073(2) 0.0415(17) -0.0064(17) 0.0114(13) 0.0095(16)
C25 0.174(7) 0.055(4) 0.078(4) 0.000 0.063(5) 0.000
C26 0.124(5) 0.039(3) 0.058(3) 0.000 0.015(4) 0.000
C27 0.121(5) 0.036(3) 0.083(4) 0.000 0.036(4) 0.000
C28 0.132(6) 0.047(3) 0.080(4) 0.000 0.050(4) 0.000
C29 0.125(6) 0.089(5) 0.128(6) 0.000 0.054(5) 0.000
C30 0.106(6) 0.098(6) 0.150(7) 0.000 0.055(5) 0.000
C31 0.091(5) 0.045(3) 0.177(7) 0.000 0.063(5) 0.000
C32 0.086(4) 0.019(2) 0.090(4) 0.000 0.027(3) 0.000
C23 0.043(3) 0.098(5) 0.058(3) 0.000 0.023(2) 0.000
C24 0.106(5) 0.148(6) 0.078(4) 0.000 0.048(4) 0.000
S1 0.0297(6) 0.0261(6) 0.0309(6) -0.0002(5) 0.0115(5) -0.0004(5)
S2 0.0612(10) 0.0357(8) 0.0458(9) -0.0009(7) 0.0224(8) -0.0033(7)
F1 0.0472(15) 0.127(3) 0.0362(14) 0.000 0.0123(12) 0.000
F3 0.094(4) 0.062(3) 0.104(4) -0.036(3) 0.038(3) -0.041(3)
F4 0.115(3) 0.098(3) 0.114(3) 0.000 0.080(3) 0.000
F5 0.144(4) 0.124(3) 0.0505(19) 0.000 0.030(2) 0.000
F6 0.136(5) 0.057(3) 0.085(4) 0.015(3) 0.046(4) -0.001(3)
O1 0.0295(13) 0.0452(17) 0.0393(15) 0.000 0.0148(12) 0.000
O2 0.0621(19) 0.0445(18) 0.0363(15) 0.000 0.0276(14) 0.000
O3 0.043(2) 0.023(2) 0.050(2) 0.0043(18) 0.018(2) 0.0035(17)
O4 0.061(2) 0.049(2) 0.0462(17) 0.000 0.0181(16) 0.000
O5 0.068(2) 0.111(3) 0.061(2) 0.000 0.028(2) 0.000
O6 0.079(3) 0.024(2) 0.071(3) -0.008(3) 0.029(3) -0.008(2)
F2 0.0317(15) 0.082(7) 0.082(2) -0.019(3) 0.0274(16) -0.011(2)
N1 0.0329(12) 0.0377(14) 0.0287(11) 0.0031(10) 0.0122(10) -0.0028(10)
N2 0.0354(12) 0.0383(14) 0.0328(12) 0.0090(11) 0.0144(10) 0.0016(10)
N3 0.0397(13) 0.0355(14) 0.0384(13) 0.0117(11) 0.0183(11) 0.0104(11)
N4 0.0389(13) 0.0376(14) 0.0394(13) 0.0134(11) 0.0180(11) 0.0110(11)
N5 0.0321(12) 0.0400(15) 0.0420(13) 0.0032(11) 0.0189(11) 0.0017(10)
N6 0.0287(12) 0.0492(16) 0.0477(14) 0.0045(13) 0.0158(11) 0.0019(11)

loop_
_atom_type_symbol
_atom_type_description
_atom_type_scat_dispersion_real
_atom_type_scat_dispersion_imag
_atom_type_scat_source
C C 0.0033 0.0016 'International Tables Vol C Tables 4.2.6.8 and 6.1.1.4'
H H 0.0000 0.0000 'International Tables Vol C Tables 4.2.6.8 and 6.1.1.4'
N N 0.0061 0.0033 'International Tables Vol C Tables 4.2.6.8 and 6.1.1.4'
O O 0.0106 0.0060 'International Tables Vol C Tables 4.2.6.8 and 6.1.1.4'
F F 0.0171 0.0103 'International Tables Vol C Tables 4.2.6.8 and 6.1.1.4'
S S 0.1246 0.1234 'International Tables Vol C Tables 4.2.6.8 and 6.1.1.4'
Mn Mn 0.3368 0.7283 'International Tables Vol C Tables 4.2.6.8 and 6.1.1.4'

loop_
_geom_angle_atom_site_label_1
_geom_angle_atom_site_label_2
_geom_angle_atom_site_label_3
_geom_angle
_geom_angle_site_symmetry_1
_geom_angle_site_symmetry_3
_geom_angle_publ_flag
N1 Mn1 N1 87.98(12) 6 5_655 ?
N1 Mn1 N1 180.00(12) 6 2_655 ?
N1 Mn1 N1 92.02(12) 5_655 2_655 ?
N1 Mn1 N1 92.02(12) 6 . ?
N1 Mn1 N1 180.00(12) 5_655 . ?
N1 Mn1 N1 87.98(12) 2_655 . ?
N1 Mn1 O1 92.46(7) 6 5_655 ?
N1 Mn1 O1 87.54(7) 5_655 5_655 ?
N1 Mn1 O1 87.54(7) 2_655 5_655 ?
N1 Mn1 O1 92.46(7) . 5_655 ?
N1 Mn1 O1 87.54(7) 6 . ?
N1 Mn1 O1 92.46(7) 5_655 . ?
N1 Mn1 O1 92.46(7) 2_655 . ?
N1 Mn1 O1 87.54(7) . . ?
O1 Mn1 O1 180.00(14) 5_655 . ?
O4 Mn2 O4 180.000(1) 5_847 . ?
O4 Mn2 N6 89.21(9) 5_847 2_857 ?
O4 Mn2 N6 90.79(9) . 2_857 ?
O4 Mn2 N6 90.79(9) 5_847 6_545 ?
O4 Mn2 N6 89.21(9) . 6_545 ?
N6 Mn2 N6 180.00(9) 2_857 6_545 ?
O4 Mn2 N6 90.79(9) 5_847 . ?
O4 Mn2 N6 89.21(9) . . ?
N6 Mn2 N6 85.17(13) 2_857 . ?
N6 Mn2 N6 94.83(13) 6_545 . ?
O4 Mn2 N6 89.21(9) 5_847 5_847 ?
O4 Mn2 N6 90.79(9) . 5_847 ?
N6 Mn2 N6 94.83(13) 2_857 5_847 ?
N6 Mn2 N6 85.17(13) 6_545 5_847 ?
N6 Mn2 N6 180.000(1) . 5_847 ?
N1 C1 N2 111.9(2) . . ?
N1 C1 H1A 124.0 . . ?
N2 C1 H1A 124.0 . . ?
C3 C2 N1 110.3(2) . . ?
C3 C2 H2A 124.8 . . ?
N1 C2 H2A 124.8 . . ?
C2 C3 N2 106.3(3) . . ?
C2 C3 H3A 126.8 . . ?
N2 C3 H3A 126.8 . . ?
C5 C4 C9 120.9(3) . . ?
C5 C4 N2 119.3(3) . . ?
C9 C4 N2 119.9(3) . . ?
C6 C5 C4 119.6(3) . . ?
C6 C5 H5A 120.2 . . ?
C4 C5 H5A 120.2 . . ?
C5 C6 C7 121.1(3) . . ?
C5 C6 H6A 119.5 . . ?
C7 C6 H6A 119.5 . . ?
C6 C7 C8 118.0(3) . . ?
C6 C7 C10 120.0(3) . . ?
C8 C7 C10 122.0(3) . . ?
C9 C8 C7 121.4(3) . . ?
C9 C8 H8A 119.3 . . ?
C7 C8 H8A 119.3 . . ?
C8 C9 C4 118.9(3) . . ?
C8 C9 H9A 120.5 . . ?
C4 C9 H9A 120.5 . . ?
N3 C10 C7 116.1(3) . . ?
N3 C10 C11 125.2(3) . . ?
C7 C10 C11 118.7(3) . . ?
C10 C11 H11A 109.5 . . ?
C10 C11 H11B 109.5 . . ?
H11A C11 H11B 109.5 . . ?
C10 C11 H11C 109.5 . . ?
H11A C11 H11C 109.5 . . ?
H11B C11 H11C 109.5 . . ?
N4 C12 C14 115.5(3) . . ?
N4 C12 C13 124.7(3) . . ?
C14 C12 C13 119.8(3) . . ?
C12 C13 H13A 109.5 . . ?
C12 C13 H13B 109.5 . . ?
H13A C13 H13B 109.5 . . ?
C12 C13 H13C 109.5 . . ?
H13A C13 H13C 109.5 . . ?
H13B C13 H13C 109.5 . . ?
C15 C14 C19 117.4(3) . . ?
C15 C14 C12 122.3(3) . . ?
C19 C14 C12 120.3(3) . . ?
C16 C15 C14 121.6(3) . . ?
C16 C15 H15A 119.2 . . ?
C14 C15 H15A 119.2 . . ?
C17 C16 C15 119.9(3) . . ?
C17 C16 H16A 120.0 . . ?
C15 C16 H16A 120.0 . . ?
C16 C17 C18 120.0(3) . . ?
C16 C17 N5 120.6(3) . . ?
C18 C17 N5 119.4(3) . . ?
C19 C18 C17 119.5(3) . . ?
C19 C18 H18A 120.2 . . ?
C17 C18 H18A 120.2 . . ?
C18 C19 C14 121.5(3) . . ?
C18 C19 H19A 119.2 . . ?
C14 C19 H19A 119.2 . . ?
N6 C20 N5 111.9(3) . . ?
N6 C20 H20A 124.1 . . ?
N5 C20 H20A 124.1 . . ?
C22 C21 N5 106.0(3) . . ?
C22 C21 H21A 127.0 . . ?
N5 C21 H21A 127.0 . . ?
C21 C22 N6 110.7(3) . . ?
C21 C22 H22A 124.7 . . ?
N6 C22 H22A 124.7 . . ?
C26 C25 C31 128.4(8) . 5_566 ?
C26 C25 H25A 115.8 . . ?
C31 C25 H25A 115.8 5_566 . ?
C27 C26 C25 119.7(7) . . ?
C27 C26 H26A 120.1 . . ?
C25 C26 H26A 120.1 . . ?
C28 C27 C26 121.7(7) . . ?
C28 C27 C32 119.5(7) . . ?
C26 C27 C32 118.8(7) . . ?
C27 C28 C29 120.5(7) . . ?
C27 C28 H28A 119.8 . . ?
C29 C28 H28A 119.8 . . ?
C30 C29 C28 120.2(9) . . ?
C30 C29 H29A 119.9 . . ?
C28 C29 H29A 119.9 . . ?
C31 C30 C29 119.0(9) . . ?
C31 C30 H30A 120.5 . . ?
C29 C30 H30A 120.5 . . ?
C32 C31 C30 123.6(10) . . ?
C32 C31 C25 110.3(7) . 5_566 ?
C30 C31 C25 126.1(9) . 5_566 ?
C31 C32 C32 130.0(8) . 5_566 ?
C31 C32 C27 117.2(7) . . ?
C32 C32 C27 112.8(7) 5_566 . ?
F2 C23 F2 29.3(5) . 6 ?
F2 C23 F1 113.2(4) . . ?
F2 C23 F1 113.2(4) 6 . ?
F2 C23 F3 100.4(4) . . ?
F2 C23 F3 71.3(4) 6 . ?
F1 C23 F3 97.1(3) . . ?
F2 C23 F3 71.3(4) . 6 ?
F2 C23 F3 100.4(4) 6 6 ?
F1 C23 F3 97.1(3) . 6 ?
F3 C23 F3 165.5(5) . 6 ?
F2 C23 S1 130.4(4) . 6 ?
F2 C23 S1 120.0(3) 6 6 ?
F1 C23 S1 116.3(3) . 6 ?
F3 C23 S1 71.1(2) . 6 ?
F3 C23 S1 104.7(3) 6 6 ?
F2 C23 S1 120.0(3) . . ?
F2 C23 S1 130.4(4) 6 . ?
F1 C23 S1 116.3(3) . . ?
F3 C23 S1 104.7(3) . . ?
F3 C23 S1 71.1(2) 6 . ?
S1 C23 S1 33.83(13) 6 . ?
F4 C24 F5 110.0(6) . . ?
F4 C24 F6 97.0(3) . 6_545 ?
F5 C24 F6 91.0(3) . 6_545 ?
F4 C24 F6 97.0(4) . . ?
F5 C24 F6 91.0(3) . . ?
F6 C24 F6 164.3(7) 6_545 . ?
F4 C24 S2 122.2(5) . 6_545 ?
F5 C24 S2 122.2(5) . 6_545 ?
F6 C24 S2 104.7(4) 6_545 6_545 ?
F6 C24 S2 61.5(3) . 6_545 ?
F4 C24 S2 122.2(5) . . ?
F5 C24 S2 122.2(5) . . ?
F6 C24 S2 61.5(3) 6_545 . ?
F6 C24 S2 104.7(4) . . ?
S2 C24 S2 43.3(2) 6_545 . ?
S1 S1 O1 69.07(6) 6 . ?
S1 S1 O3 168.53(17) 6 . ?
O1 S1 O3 110.56(19) . . ?
S1 S1 O2 69.73(6) 6 . ?
O1 S1 O2 115.24(16) . . ?
O3 S1 O2 118.95(19) . . ?
S1 S1 C23 73.09(6) 6 . ?
O1 S1 C23 108.28(18) . . ?
O3 S1 C23 96.68(18) . . ?
O2 S1 C23 104.7(2) . . ?
S1 S1 F3 121.61(17) 6 6 ?
O1 S1 F3 129.5(2) . 6 ?
O3 S1 F3 49.2(2) . 6 ?
O2 S1 F3 114.3(2) . 6 ?
C23 S1 F3 48.92(17) . 6 ?
S2 S2 O6 162.7(3) 6_545 . ?
S2 S2 O4 65.76(8) 6_545 . ?
O6 S2 O4 119.9(3) . . ?
S2 S2 O5 66.76(8) 6_545 . ?
O6 S2 O5 122.3(3) . . ?
O4 S2 O5 106.0(2) . . ?
S2 S2 C24 68.34(11) 6_545 . ?
O6 S2 C24 94.5(3) . . ?
O4 S2 C24 105.0(3) . . ?
O5 S2 C24 105.9(3) . . ?
S2 S2 F6 126.2(2) 6_545 6_545 ?
O6 S2 F6 36.9(2) . 6_545 ?
O4 S2 F6 130.3(3) . 6_545 ?
O5 S2 F6 123.2(3) . 6_545 ?
C24 S2 F6 58.0(2) . 6_545 ?
O3 F3 C23 106.5(3) 6 . ?
O3 F3 F2 140.5(4) 6 6 ?
C23 F3 F2 47.4(3) . 6 ?
O3 F3 S1 48.2(2) 6 6 ?
C23 F3 S1 59.9(2) . 6 ?
F2 F3 S1 95.2(3) 6 6 ?
O6 F6 C24 119.2(6) 6_545 . ?
O6 F6 S2 59.3(4) 6_545 6_545 ?
C24 F6 S2 60.6(3) . 6_545 ?
S1 O1 S1 41.87(13) 6 . ?
S1 O1 Mn1 155.00(11) 6 . ?
S1 O1 Mn1 155.00(11) . . ?
S1 O2 S1 40.53(12) 6 . ?
S1 O3 F3 82.7(3) . 6 ?
S2 O4 S2 48.48(16) . 6_545 ?
S2 O4 Mn2 145.13(17) . . ?
S2 O4 Mn2 145.13(17) 6_545 . ?
S2 O5 S2 46.48(17) 6_545 . ?
F6 O6 S2 83.8(5) 6_545 . ?
F2 F2 C23 75.3(3) 6 . ?
F2 F2 F3 136.3(2) 6 6 ?
C23 F2 F3 61.4(2) . 6 ?
C1 N1 C2 104.9(2) . . ?
C1 N1 Mn1 125.80(18) . . ?
C2 N1 Mn1 129.24(18) . . ?
C1 N2 C3 106.5(2) . . ?
C1 N2 C4 125.3(2) . . ?
C3 N2 C4 128.1(2) . . ?
C10 N3 N4 113.5(2) . . ?
C12 N4 N3 115.6(2) . . ?
C20 N5 C21 106.8(2) . . ?
C20 N5 C17 125.2(2) . . ?
C21 N5 C17 127.9(3) . . ?
C20 N6 C22 104.6(3) . . ?
C20 N6 Mn2 127.6(2) . . ?
C22 N6 Mn2 126.04(18) . . ?

loop_
_geom_bond_atom_site_label_1
_geom_bond_atom_site_label_2
_geom_bond_distance
_geom_bond_site_symmetry_2
_geom_bond_publ_flag
Mn1 N1 2.222(2) 6 ?
Mn1 N1 2.222(2) 5_655 ?
Mn1 N1 2.222(2) 2_655 ?
Mn1 N1 2.222(2) . ?
Mn1 O1 2.276(3) 5_655 ?
Mn1 O1 2.276(3) . ?
Mn2 O4 2.224(3) 5_847 ?
Mn2 O4 2.224(3) . ?
Mn2 N6 2.233(3) 2_857 ?
Mn2 N6 2.233(3) 6_545 ?
Mn2 N6 2.233(3) . ?
Mn2 N6 2.233(3) 5_847 ?
C1 N1 1.314(3) . ?
C1 N2 1.340(3) . ?
C1 H1A 0.9500 . ?
C2 C3 1.333(4) . ?
C2 N1 1.379(4) . ?
C2 H2A 0.9500 . ?
C3 N2 1.379(4) . ?
C3 H3A 0.9500 . ?
C4 C5 1.379(4) . ?
C4 C9 1.385(4) . ?
C4 N2 1.443(3) . ?
C5 C6 1.377(4) . ?
C5 H5A 0.9500 . ?
C6 C7 1.394(4) . ?
C6 H6A 0.9500 . ?
C7 C8 1.395(4) . ?
C7 C10 1.490(4) . ?
C8 C9 1.379(4) . ?
C8 H8A 0.9500 . ?
C9 H9A 0.9500 . ?
C10 N3 1.283(4) . ?
C10 C11 1.500(4) . ?
C11 H11A 0.9800 . ?
C11 H11B 0.9800 . ?
C11 H11C 0.9800 . ?
C12 N4 1.281(4) . ?
C12 C14 1.479(4) . ?
C12 C13 1.500(4) . ?
C13 H13A 0.9800 . ?
C13 H13B 0.9800 . ?
C13 H13C 0.9800 . ?
C14 C15 1.388(4) . ?
C14 C19 1.403(4) . ?
C15 C16 1.384(4) . ?
C15 H15A 0.9500 . ?
C16 C17 1.373(4) . ?
C16 H16A 0.9500 . ?
C17 C18 1.395(4) . ?
C17 N5 1.430(3) . ?
C18 C19 1.375(4) . ?
C18 H18A 0.9500 . ?
C19 H19A 0.9500 . ?
C20 N6 1.322(4) . ?
C20 N5 1.354(4) . ?
C20 H20A 0.9500 . ?
C21 C22 1.353(5) . ?
C21 N5 1.370(4) . ?
C21 H21A 0.9500 . ?
C22 N6 1.375(4) . ?
C22 H22A 0.9500 . ?
C25 C26 1.350(9) . ?
C25 C31 1.418(11) 5_566 ?
C25 H25A 0.9500 . ?
C26 C27 1.325(9) . ?
C26 H26A 0.9500 . ?
C27 C28 1.305(9) . ?
C27 C32 1.532(9) . ?
C28 C29 1.420(10) . ?
C28 H28A 0.9500 . ?
C29 C30 1.406(11) . ?
C29 H29A 0.9500 . ?
C30 C31 1.364(10) . ?
C30 H30A 0.9500 . ?
C31 C32 1.326(9) . ?
C31 C25 1.418(11) 5_566 ?
C32 C32 1.416(12) 5_566 ?
C23 F2 1.267(5) . ?
C23 F2 1.267(5) 6 ?
C23 F1 1.324(5) . ?
C23 F3 1.512(5) . ?
C23 F3 1.512(5) 6 ?
C23 S1 1.736(5) 6 ?
C23 S1 1.736(5) . ?
C24 F4 1.300(7) . ?
C24 F5 1.334(7) . ?
C24 F6 1.589(5) 6_545 ?
C24 F6 1.589(5) . ?
C24 S2 1.632(7) 6_545 ?
C24 S2 1.632(7) . ?
S1 S1 1.010(3) 6 ?
S1 O1 1.414(3) . ?
S1 O3 1.427(4) . ?
S1 O2 1.458(3) . ?
S1 F3 1.899(5) 6 ?
S2 S2 1.205(3) 6_545 ?
S2 O6 1.425(5) . ?
S2 O4 1.467(3) . ?
S2 O5 1.527(4) . ?
S2 F6 1.647(6) 6_545 ?
F3 O3 1.448(6) 6 ?
F3 F2 1.631(7) 6 ?
F3 S1 1.899(5) 6 ?
F6 O6 0.995(6) 6_545 ?
F6 S2 1.647(6) 6_545 ?
O1 S1 1.414(3) 6 ?
O2 S1 1.458(3) 6 ?
O3 F3 1.448(6) 6 ?
O4 S2 1.467(3) 6_545 ?
O5 S2 1.527(4) 6_545 ?
O6 F6 0.995(6) 6_545 ?
F2 F2 0.642(12) 6 ?
F2 F3 1.631(7) 6 ?
N3 N4 1.402(3) . ?

loop_
_geom_torsion_atom_site_label_1
_geom_torsion_atom_site_label_2
_geom_torsion_atom_site_label_3
_geom_torsion_atom_site_label_4
_geom_torsion
_geom_torsion_site_symmetry_1
_geom_torsion_site_symmetry_2
_geom_torsion_site_symmetry_3
_geom_torsion_site_symmetry_4
_geom_torsion_publ_flag
N1 C2 C3 N2 -0.6(4) . . . . ?
C9 C4 C5 C6 1.2(4) . . . . ?
N2 C4 C5 C6 -177.3(3) . . . . ?
C4 C5 C6 C7 0.7(4) . . . . ?
C5 C6 C7 C8 -1.9(4) . . . . ?
C5 C6 C7 C10 177.7(3) . . . . ?
C6 C7 C8 C9 1.3(4) . . . . ?
C10 C7 C8 C9 -178.3(2) . . . . ?
C7 C8 C9 C4 0.4(4) . . . . ?
C5 C4 C9 C8 -1.8(4) . . . . ?
N2 C4 C9 C8 176.7(2) . . . . ?
C6 C7 C10 N3 5.8(4) . . . . ?
C8 C7 C10 N3 -174.6(3) . . . . ?
C6 C7 C10 C11 -173.1(3) . . . . ?
C8 C7 C10 C11 6.6(4) . . . . ?
N4 C12 C14 C15 -178.5(3) . . . . ?
C13 C12 C14 C15 1.0(4) . . . . ?
N4 C12 C14 C19 1.5(4) . . . . ?
C13 C12 C14 C19 -179.0(3) . . . . ?
C19 C14 C15 C16 1.1(4) . . . . ?
C12 C14 C15 C16 -178.9(3) . . . . ?
C14 C15 C16 C17 -0.4(5) . . . . ?
C15 C16 C17 C18 -1.0(4) . . . . ?
C15 C16 C17 N5 177.6(3) . . . . ?
C16 C17 C18 C19 1.6(4) . . . . ?
N5 C17 C18 C19 -177.0(3) . . . . ?
C17 C18 C19 C14 -0.9(4) . . . . ?
C15 C14 C19 C18 -0.4(4) . . . . ?
C12 C14 C19 C18 179.6(3) . . . . ?
N5 C21 C22 N6 0.7(4) . . . . ?
C31 C25 C26 C27 0.000(2) 5_566 . . . ?
C25 C26 C27 C28 180.000(2) . . . . ?
C25 C26 C27 C32 0.000(1) . . . . ?
C26 C27 C28 C29 180.000(2) . . . . ?
C32 C27 C28 C29 0.000(2) . . . . ?
C27 C28 C29 C30 0.000(2) . . . . ?
C28 C29 C30 C31 0.000(3) . . . . ?
C29 C30 C31 C32 0.000(3) . . . . ?
C29 C30 C31 C25 180.000(3) . . . 5_566 ?
C30 C31 C32 C32 180.000(3) . . . 5_566 ?
C25 C31 C32 C32 0.000(2) 5_566 . . 5_566 ?
C30 C31 C32 C27 0.000(2) . . . . ?
C25 C31 C32 C27 180.000(2) 5_566 . . . ?
C28 C27 C32 C31 0.000(1) . . . . ?
C26 C27 C32 C31 180.000(2) . . . . ?
C28 C27 C32 C32 180.000(2) . . . 5_566 ?
C26 C27 C32 C32 0.000(2) . . . 5_566 ?
F2 C23 S1 S1 -118.8(4) . . . 6 ?
F2 C23 S1 S1 -84.9(4) 6 . . 6 ?
F1 C23 S1 S1 98.66(14) . . . 6 ?
F3 C23 S1 S1 -7.2(3) . . . 6 ?
F3 C23 S1 S1 -172.7(3) 6 . . 6 ?
F2 C23 S1 O1 -179.2(3) . . . . ?
F2 C23 S1 O1 -145.3(4) 6 . . . ?
F1 C23 S1 O1 38.24(16) . . . . ?
F3 C23 S1 O1 -67.6(3) . . . . ?
F3 C23 S1 O1 126.9(3) 6 . . . ?
S1 C23 S1 O1 -60.42(12) 6 . . . ?
F2 C23 S1 O3 66.5(4) . . . . ?
F2 C23 S1 O3 100.4(4) 6 . . . ?
F1 C23 S1 O3 -76.0(2) . . . . ?
F3 C23 S1 O3 178.1(3) . . . . ?
F3 C23 S1 O3 12.7(3) 6 . . . ?
S1 C23 S1 O3 -174.69(17) 6 . . . ?
F2 C23 S1 O2 -55.8(4) . . . . ?
F2 C23 S1 O2 -21.9(4) 6 . . . ?
F1 C23 S1 O2 161.66(12) . . . . ?
F3 C23 S1 O2 55.8(3) . . . . ?
F3 C23 S1 O2 -109.7(3) 6 . . . ?
S1 C23 S1 O2 63.00(12) 6 . . . ?
F2 C23 S1 F3 53.9(4) . . . 6 ?
F2 C23 S1 F3 87.8(5) 6 . . 6 ?
F1 C23 S1 F3 -88.7(3) . . . 6 ?
F3 C23 S1 F3 165.5(6) . . . 6 ?
S1 C23 S1 F3 172.7(3) 6 . . 6 ?
F4 C24 S2 S2 -104.5(3) . . . 6_545 ?
F5 C24 S2 S2 104.5(3) . . . 6_545 ?
F6 C24 S2 S2 175.9(4) 6_545 . . 6_545 ?
F6 C24 S2 S2 3.8(3) . . . 6_545 ?
F4 C24 S2 O6 73.8(3) . . . . ?
F5 C24 S2 O6 -77.2(4) . . . . ?
F6 C24 S2 O6 -5.9(4) 6_545 . . . ?
F6 C24 S2 O6 -178.0(4) . . . . ?
S2 C24 S2 O6 178.3(2) 6_545 . . . ?
F4 C24 S2 O4 -48.8(3) . . . . ?
F5 C24 S2 O4 160.1(2) . . . . ?
F6 C24 S2 O4 -128.5(3) 6_545 . . . ?
F6 C24 S2 O4 59.4(5) . . . . ?
S2 C24 S2 O4 55.65(19) 6_545 . . . ?
F4 C24 S2 O5 -160.8(2) . . . . ?
F5 C24 S2 O5 48.2(3) . . . . ?
F6 C24 S2 O5 119.6(3) 6_545 . . . ?
F6 C24 S2 O5 -52.5(5) . . . . ?
S2 C24 S2 O5 -56.30(19) 6_545 . . . ?
F4 C24 S2 F6 79.7(3) . . . 6_545 ?
F5 C24 S2 F6 -71.4(3) . . . 6_545 ?
F6 C24 S2 F6 -172.1(7) . . . 6_545 ?
S2 C24 S2 F6 -175.9(4) 6_545 . . 6_545 ?
F2 C23 F3 O3 142.2(4) . . . 6 ?
F2 C23 F3 O3 145.3(4) 6 . . 6 ?
F1 C23 F3 O3 -102.5(4) . . . 6 ?
F3 C23 F3 O3 89(2) 6 . . 6 ?
S1 C23 F3 O3 12.9(3) 6 . . 6 ?
S1 C23 F3 O3 17.1(5) . . . 6 ?
F2 C23 F3 F2 -3.12(15) . . . 6 ?
F1 C23 F3 F2 112.2(4) . . . 6 ?
F3 C23 F3 F2 -57(2) 6 . . 6 ?
S1 C23 F3 F2 -132.4(3) 6 . . 6 ?
S1 C23 F3 F2 -128.2(4) . . . 6 ?
F2 C23 F3 S1 129.3(4) . . . 6 ?
F2 C23 F3 S1 132.4(3) 6 . . 6 ?
F1 C23 F3 S1 -115.5(3) . . . 6 ?
F3 C23 F3 S1 76(2) 6 . . 6 ?
S1 C23 F3 S1 4.22(16) . . . 6 ?
F4 C24 F6 O6 113.4(8) . . . 6_545 ?
F5 C24 F6 O6 -136.3(8) . . . 6_545 ?
F6 C24 F6 O6 -39(3) 6_545 . . 6_545 ?
S2 C24 F6 O6 -9.6(7) 6_545 . . 6_545 ?
S2 C24 F6 O6 -12.6(9) . . . 6_545 ?
F4 C24 F6 S2 123.0(5) . . . 6_545 ?
F5 C24 F6 S2 -126.7(5) . . . 6_545 ?
F6 C24 F6 S2 -29(2) 6_545 . . 6_545 ?
S2 C24 F6 S2 -2.9(3) . . . 6_545 ?
O3 S1 O1 S1 167.74(18) . . . 6 ?
O2 S1 O1 S1 -53.82(15) . . . 6 ?
C23 S1 O1 S1 62.97(13) . . . 6 ?
F3 S1 O1 S1 114.3(2) 6 . . 6 ?
S1 S1 O1 Mn1 145.1(4) 6 . . . ?
O3 S1 O1 Mn1 -47.2(4) . . . . ?
O2 S1 O1 Mn1 91.3(3) . . . . ?
C23 S1 O1 Mn1 -151.9(3) . . . . ?
F3 S1 O1 Mn1 -100.6(4) 6 . . . ?
N1 Mn1 O1 S1 -76.2(4) 6 . . 6 ?
N1 Mn1 O1 S1 11.6(4) 5_655 . . 6 ?
N1 Mn1 O1 S1 103.8(4) 2_655 . . 6 ?
N1 Mn1 O1 S1 -168.4(4) . . . 6 ?
O1 Mn1 O1 S1 176(40) 5_655 . . 6 ?
N1 Mn1 O1 S1 168.4(4) 6 . . . ?
N1 Mn1 O1 S1 -103.8(4) 5_655 . . . ?
N1 Mn1 O1 S1 -11.6(4) 2_655 . . . ?
N1 Mn1 O1 S1 76.2(4) . . . . ?
O1 Mn1 O1 S1 60(40) 5_655 . . . ?
O1 S1 O2 S1 53.48(15) . . . 6 ?
O3 S1 O2 S1 -171.74(19) . . . 6 ?
C23 S1 O2 S1 -65.33(13) . . . 6 ?
F3 S1 O2 S1 -116.50(19) 6 . . 6 ?
S1 S1 O3 F3 -39.0(10) 6 . . 6 ?
O1 S1 O3 F3 -125.0(3) . . . 6 ?
O2 S1 O3 F3 98.3(3) . . . 6 ?
C23 S1 O3 F3 -12.6(3) . . . 6 ?
O6 S2 O4 S2 -161.6(3) . . . 6_545 ?
O5 S2 O4 S2 54.59(17) . . . 6_545 ?
C24 S2 O4 S2 -57.3(2) . . . 6_545 ?
F6 S2 O4 S2 -117.8(3) 6_545 . . 6_545 ?
S2 S2 O4 Mn2 -130.3(3) 6_545 . . . ?
O6 S2 O4 Mn2 68.1(5) . . . . ?
O5 S2 O4 Mn2 -75.7(3) . . . . ?
C24 S2 O4 Mn2 172.4(3) . . . . ?
F6 S2 O4 Mn2 111.9(4) 6_545 . . . ?
O4 Mn2 O4 S2 91(100) 5_847 . . . ?
N6 Mn2 O4 S2 -1.5(3) 2_857 . . . ?
N6 Mn2 O4 S2 178.5(3) 6_545 . . . ?
N6 Mn2 O4 S2 -86.7(3) . . . . ?
N6 Mn2 O4 S2 93.3(3) 5_847 . . . ?
O4 Mn2 O4 S2 -1(100) 5_847 . . 6_545 ?
N6 Mn2 O4 S2 -93.3(3) 2_857 . . 6_545 ?
N6 Mn2 O4 S2 86.7(3) 6_545 . . 6_545 ?
N6 Mn2 O4 S2 -178.5(3) . . . 6_545 ?
N6 Mn2 O4 S2 1.5(3) 5_847 . . 6_545 ?
O6 S2 O5 S2 163.3(3) . . . 6_545 ?
O4 S2 O5 S2 -53.98(16) . . . 6_545 ?
C24 S2 O5 S2 57.3(2) . . . 6_545 ?
F6 S2 O5 S2 119.1(3) 6_545 . . 6_545 ?
S2 S2 O6 F6 13.7(12) 6_545 . . 6_545 ?
O4 S2 O6 F6 118.5(5) . . . 6_545 ?
O5 S2 O6 F6 -103.7(6) . . . 6_545 ?
C24 S2 O6 F6 8.3(6) . . . 6_545 ?
F1 C23 F2 F2 -96.45(18) . . . 6 ?
F3 C23 F2 F2 6.0(3) . . . 6 ?
F3 C23 F2 F2 173.7(3) 6 . . 6 ?
S1 C23 F2 F2 80.1(3) 6 . . 6 ?
S1 C23 F2 F2 119.9(3) . . . 6 ?
F2 C23 F2 F3 -173.7(3) 6 . . 6 ?
F1 C23 F2 F3 89.8(3) . . . 6 ?
F3 C23 F2 F3 -167.7(5) . . . 6 ?
S1 C23 F2 F3 -93.6(4) 6 . . 6 ?
S1 C23 F2 F3 -53.8(3) . . . 6 ?
N2 C1 N1 C2 0.0(3) . . . . ?
N2 C1 N1 Mn1 -177.63(18) . . . . ?
C3 C2 N1 C1 0.4(4) . . . . ?
C3 C2 N1 Mn1 177.9(2) . . . . ?
N1 Mn1 N1 C1 -72.8(2) 6 . . . ?
N1 Mn1 N1 C1 163(100) 5_655 . . . ?
N1 Mn1 N1 C1 107.2(2) 2_655 . . . ?
O1 Mn1 N1 C1 -165.4(2) 5_655 . . . ?
O1 Mn1 N1 C1 14.6(2) . . . . ?
N1 Mn1 N1 C2 110.2(2) 6 . . . ?
N1 Mn1 N1 C2 -14(100) 5_655 . . . ?
N1 Mn1 N1 C2 -69.8(2) 2_655 . . . ?
O1 Mn1 N1 C2 17.6(3) 5_655 . . . ?
O1 Mn1 N1 C2 -162.4(3) . . . . ?
N1 C1 N2 C3 -0.3(3) . . . . ?
N1 C1 N2 C4 179.4(2) . . . . ?
C2 C3 N2 C1 0.5(4) . . . . ?
C2 C3 N2 C4 -179.2(3) . . . . ?
C5 C4 N2 C1 42.1(4) . . . . ?
C9 C4 N2 C1 -136.4(3) . . . . ?
C5 C4 N2 C3 -138.3(3) . . . . ?
C9 C4 N2 C3 43.2(4) . . . . ?
C7 C10 N3 N4 178.4(2) . . . . ?
C11 C10 N3 N4 -2.8(4) . . . . ?
C14 C12 N4 N3 178.2(2) . . . . ?
C13 C12 N4 N3 -1.2(4) . . . . ?
C10 N3 N4 C12 171.4(2) . . . . ?
N6 C20 N5 C21 0.4(3) . . . . ?
N6 C20 N5 C17 176.9(2) . . . . ?
C22 C21 N5 C20 -0.7(3) . . . . ?
C22 C21 N5 C17 -177.0(3) . . . . ?
C16 C17 N5 C20 -147.7(3) . . . . ?
C18 C17 N5 C20 30.9(4) . . . . ?
C16 C17 N5 C21 28.0(4) . . . . ?
C18 C17 N5 C21 -153.4(3) . . . . ?
N5 C20 N6 C22 0.1(3) . . . . ?
N5 C20 N6 Mn2 -165.57(19) . . . . ?
C21 C22 N6 C20 -0.5(4) . . . . ?
C21 C22 N6 Mn2 165.4(2) . . . . ?
O4 Mn2 N6 C20 22.4(3) 5_847 . . . ?
O4 Mn2 N6 C20 -157.6(3) . . . . ?
N6 Mn2 N6 C20 111.5(3) 2_857 . . . ?
N6 Mn2 N6 C20 -68.5(3) 6_545 . . . ?
N6 Mn2 N6 C20 142(100) 5_847 . . . ?
O4 Mn2 N6 C22 -140.4(3) 5_847 . . . ?
O4 Mn2 N6 C22 39.6(3) . . . . ?
N6 Mn2 N6 C22 -51.2(2) 2_857 . . . ?
N6 Mn2 N6 C22 128.8(2) 6_545 . . . ?
N6 Mn2 N6 C22 -20(100) 5_847 . . . ?
